data_7239542
loop_
_publ_author_name
'Hao, Zhaomin'
'Song, Xuezhi'
'Zhu, Min'
'Meng, Xing'
'Zhao, Shuna'
'Su, Shengqun'
'Yang, Weiting'
'Song, Shuyan'
'Zhang, Hongjie'

_publ_section_title
;
 One-dimensional channel-structured Eu-MOF for sensing small organic
 molecules and Cu2+ ion
;
_journal_issue 36
_journal_name_full 'Journal of Materials Chemistry A'
_journal_page_first 11043
_journal_paper_doi 10.1039/c3ta12270k
_journal_volume 1
_journal_year 2013
_chemical_formula_sum 'C18 H15 Eu F N O8'
_chemical_formula_weight 544.28
_space_group_IT_number 15
_space_group_name_Hall '-C 2yc'
_space_group_name_H-M_alt 'C 1 2/c 1'
_symmetry_cell_setting monoclinic
_symmetry_space_group_name_H-M 'C 1 2/c 1'
_atom_sites_solution_hydrogens geom
_atom_sites_solution_primary direct
_atom_sites_solution_secondary difmap
_audit_creation_method SHELXL-97
_cell_angle_alpha 90.00
_cell_angle_beta 96.6580(10)
_cell_angle_gamma 90.00
_cell_formula_units_Z 8
_cell_length_a 24.6841(13)
_cell_length_b 12.9554(7)
_cell_length_c 14.6905(8)
_cell_measurement_temperature 185(2)
_cell_volume 4666.2(4)
_computing_structure_refinement 'SHELXL-97 (Sheldrick, 2008)'
_computing_structure_solution 'SHELXS-97 (Sheldrick, 2008)'
_diffrn_ambient_temperature 185(2)
_diffrn_measured_fraction_theta_full 0.998
_diffrn_measured_fraction_theta_max 0.998
_diffrn_radiation_monochromator graphite
_diffrn_radiation_source 'fine-focus sealed tube'
_diffrn_radiation_type MoK\a
_diffrn_radiation_wavelength 0.71073
_diffrn_reflns_av_R_equivalents 0.0000
_diffrn_reflns_av_sigmaI/netI 0.0506
_diffrn_reflns_limit_h_max 30
_diffrn_reflns_limit_h_min -30
_diffrn_reflns_limit_k_max 16
_diffrn_reflns_limit_k_min 0
_diffrn_reflns_limit_l_max 18
_diffrn_reflns_limit_l_min 0
_diffrn_reflns_number 4615
_diffrn_reflns_theta_full 26.05
_diffrn_reflns_theta_max 26.05
_diffrn_reflns_theta_min 1.66
_exptl_absorpt_coefficient_mu 2.734
_exptl_absorpt_correction_T_max 0.595
_exptl_absorpt_correction_T_min 0.569
_exptl_absorpt_correction_type multi-scan
_exptl_crystal_density_diffrn 1.549
_exptl_crystal_density_method 'not measured'
_exptl_crystal_F_000 2128
_exptl_crystal_size_max 0.24
_exptl_crystal_size_mid 0.21
_exptl_crystal_size_min 0.19
_platon_squeeze_details
;
;
_refine_diff_density_max 2.754
_refine_diff_density_min -4.208
_refine_diff_density_rms 0.210
_refine_ls_extinction_method none
_refine_ls_goodness_of_fit_ref 1.097
_refine_ls_hydrogen_treatment mixed
_refine_ls_matrix_type full
_refine_ls_number_parameters 272
_refine_ls_number_reflns 4604
_refine_ls_number_restraints 1
_refine_ls_restrained_S_all 1.108
_refine_ls_R_factor_all 0.0675
_refine_ls_R_factor_gt 0.0568
_refine_ls_shift/su_max 0.000
_refine_ls_shift/su_mean 0.000
_refine_ls_structure_factor_coef Fsqd
_refine_ls_weighting_details 'calc w=1/[\s^2^(Fo^2^)+(0.0895P)^2^+71.5761P] where P=(Fo^2^+2Fc^2^)/3'
_refine_ls_weighting_scheme calc
_refine_ls_wR_factor_gt 0.1636
_refine_ls_wR_factor_ref 0.1714
_reflns_number_gt 3697
_reflns_number_total 4604
_reflns_threshold_expression >2sigma(I)
_cod_data_source_file c3ta12270k.txt
_cod_data_source_block EuL
_cod_depositor_comments
;
The following automatic conversions were performed:

data item '_symmetry_cell_setting' value 'Monoclinic' was changed to
'monoclinic' in accordance with the
/home/saulius/struct/COD-crude-data/automatic-downloads/DataCite-retrospective/RSC/depositions/lib/dictionaries/cif_core.dic
dictionary named 'cif_core.dic' version 2.4.2 last updated on
2011-04-26.

Automatic conversion script
Id: cif_fix_values 6909 2019-04-08 15:41:33Z antanas 
;
_cod_original_sg_symbol_H-M C2/c
_cod_database_code 7239542

loop_
_symmetry_equiv_pos_as_xyz
'x, y, z'
'-x, y, -z+1/2'
'x+1/2, y+1/2, z'
'-x+1/2, y+1/2, -z+1/2'
'-x, -y, -z'
'x, -y, z-1/2'
'-x+1/2, -y+1/2, -z'
'x+1/2, -y+1/2, z-1/2'

loop_
_atom_site_label
_atom_site_type_symbol
_atom_site_fract_x
_atom_site_fract_y
_atom_site_fract_z
_atom_site_U_iso_or_equiv
_atom_site_adp_type
_atom_site_occupancy
_atom_site_symmetry_multiplicity
_atom_site_calc_flag
_atom_site_refinement_flags
Eu1 Eu 0.327357(15) 0.79449(3) 0.03221(3) 0.02127(17) Uani 1 1 d .
F1 F 0.5873(5) 0.8082(7) -0.1731(11) 0.136(5) Uani 1 1 d .
O1 O 0.2019(3) 0.4492(5) -0.4442(5) 0.0342(15) Uani 1 1 d .
O2 O 0.3053(3) 0.7431(5) -0.1221(4) 0.0331(14) Uani 1 1 d .
O3 O 0.3961(3) 0.6622(6) -0.0061(5) 0.0440(18) Uani 1 1 d .
O4 O 0.4124(3) 0.8218(5) -0.0366(6) 0.0430(18) Uani 1 1 d .
O5 O 0.2743(2) 0.6441(4) 0.0375(4) 0.0273(13) Uani 1 1 d .
O6 O 0.2729(2) 0.8434(6) 0.1498(4) 0.0358(15) Uani 1 1 d .
O7 O 0.3737(4) 0.9410(9) 0.1112(8) 0.062(3) Uani 1 1 d .
C1 C 0.4262(4) 0.6349(7) -0.3605(6) 0.0284(19) Uani 1 1 d .
C2 C 0.3708(3) 0.6042(7) -0.3373(6) 0.0281(18) Uani 1 1 d .
C3 C 0.3407(3) 0.5284(7) -0.3878(6) 0.0290(19) Uani 1 1 d .
H3 H 0.3562 0.4915 -0.4325 0.035 Uiso 1 1 calc R
C4 C 0.2864(3) 0.5078(7) -0.3710(6) 0.0262(18) Uani 1 1 d .
C5 C 0.2643(3) 0.5583(7) -0.3011(6) 0.0270(18) Uani 1 1 d .
H5 H 0.2283 0.5466 -0.2912 0.032 Uiso 1 1 calc R
C6 C 0.2966(3) 0.6270(7) -0.2457(5) 0.0246(17) Uani 1 1 d .
C7 C 0.3486(3) 0.6515(7) -0.2651(6) 0.0272(18) Uani 1 1 d .
H7 H 0.3689 0.7003 -0.2295 0.033 Uiso 1 1 calc R
C8 C 0.2520(4) 0.4320(7) -0.4292(6) 0.0282(19) Uani 1 1 d .
C9 C 0.2742(3) 0.6815(7) -0.1662(6) 0.0266(19) Uani 1 1 d .
C10 C 0.5378(4) 0.5643(9) -0.1126(9) 0.054(3) Uani 1 1 d .
H10 H 0.5464 0.4945 -0.1135 0.065 Uiso 1 1 calc R
C11 C 0.4879(4) 0.5949(8) -0.0835(9) 0.049(3) Uani 1 1 d .
H11 H 0.4637 0.5451 -0.0670 0.059 Uiso 1 1 calc R
C12 C 0.4749(4) 0.6955(7) -0.0793(6) 0.031(2) Uani 1 1 d .
C13 C 0.5089(5) 0.7670(8) -0.1093(9) 0.052(3) Uani 1 1 d .
H13 H 0.4999 0.8367 -0.1095 0.063 Uiso 1 1 calc R
C14 C 0.5572(5) 0.7349(8) -0.1396(9) 0.050(3) Uani 1 1 d .
C15 C 0.4245(4) 0.7272(8) -0.0384(6) 0.031(2) Uani 1 1 d .
O8 O 0.3724(3) 0.7233(6) 0.1729(6) 0.0500(19) Uani 1 1 d .
C16 C 0.3563(5) 0.6916(9) 0.2413(8) 0.050(3) Uani 1 1 d .
H16 H 0.3189 0.6949 0.2438 0.060 Uiso 1 1 calc R
N1 N 0.3867(4) 0.6514(8) 0.3157(7) 0.050(2) Uani 1 1 d D
C17 C 0.3617(5) 0.5983(9) 0.3850(8) 0.050(3) Uani 1 1 d .
H17A H 0.3789 0.5323 0.3963 0.075 Uiso 1 1 calc R
H17B H 0.3236 0.5885 0.3649 0.075 Uiso 1 1 calc R
H17C H 0.3657 0.6383 0.4404 0.075 Uiso 1 1 calc R
H21 H 0.387(5) 0.879(11) 0.137(9) 0.05(4) Uiso 1 1 d .
H20 H 0.376(6) 0.908(12) 0.081(9) 0.05(5) Uiso 1 1 d .
C18 C 0.4414(4) 0.6589(10) 0.3165(8) 0.050(3) Uani 1 1 d D
H18A H 0.4556 0.5946 0.2970 0.075 Uiso 1 1 calc R
H18B H 0.4577 0.6745 0.3775 0.075 Uiso 1 1 calc R
H18C H 0.4497 0.7129 0.2756 0.075 Uiso 1 1 calc R

loop_
_atom_site_aniso_label
_atom_site_aniso_U_11
_atom_site_aniso_U_22
_atom_site_aniso_U_33
_atom_site_aniso_U_23
_atom_site_aniso_U_13
_atom_site_aniso_U_12
Eu1 0.0144(2) 0.0293(3) 0.0212(3) -0.00062(16) 0.00662(16) 0.00251(16)
F1 0.110(9) 0.080(7) 0.241(15) 0.035(7) 0.119(10) 0.020(6)
O1 0.027(3) 0.028(3) 0.047(4) -0.007(3) 0.005(3) -0.001(3)
O2 0.028(3) 0.046(4) 0.028(3) -0.010(3) 0.013(3) -0.002(3)
O3 0.033(4) 0.049(4) 0.054(4) 0.017(4) 0.024(3) 0.011(3)
O4 0.022(3) 0.035(4) 0.077(5) -0.008(3) 0.024(3) 0.002(3)
O5 0.029(3) 0.023(3) 0.034(3) 0.006(2) 0.018(3) 0.005(2)
O6 0.020(3) 0.058(4) 0.032(3) -0.020(3) 0.012(3) -0.004(3)
O7 0.046(5) 0.079(8) 0.062(6) -0.035(6) 0.005(4) -0.018(5)
C1 0.027(5) 0.031(5) 0.030(4) -0.007(4) 0.014(4) -0.004(4)
C2 0.020(4) 0.029(5) 0.037(5) -0.004(4) 0.010(4) -0.003(3)
C3 0.019(4) 0.033(5) 0.038(5) -0.008(4) 0.014(4) -0.005(4)
C4 0.021(4) 0.026(4) 0.033(5) -0.005(4) 0.012(3) -0.006(3)
C5 0.017(4) 0.035(5) 0.031(4) -0.004(4) 0.010(3) -0.002(3)
C6 0.019(4) 0.032(5) 0.024(4) -0.007(3) 0.008(3) -0.001(3)
C7 0.015(4) 0.035(5) 0.033(5) -0.008(4) 0.009(3) -0.004(3)
C8 0.025(5) 0.029(4) 0.033(5) -0.002(4) 0.011(4) -0.009(4)
C9 0.019(4) 0.040(5) 0.023(4) -0.014(4) 0.009(3) -0.001(4)
C10 0.039(6) 0.040(6) 0.091(9) 0.005(6) 0.042(6) 0.004(5)
C11 0.037(6) 0.035(6) 0.082(8) 0.005(5) 0.032(6) 0.001(4)
C12 0.025(5) 0.040(5) 0.029(5) 0.011(4) 0.008(4) 0.010(4)
C13 0.043(6) 0.030(5) 0.091(9) 0.016(6) 0.035(6) 0.012(5)
C14 0.038(6) 0.041(6) 0.078(8) 0.017(6) 0.039(6) 0.011(5)
C15 0.020(4) 0.044(6) 0.032(5) 0.005(4) 0.009(4) 0.004(4)
O8 0.050(5) 0.050(5) 0.050(5) 0.000(4) 0.006(4) 0.000(4)
C16 0.050(7) 0.050(7) 0.050(7) 0.000(5) 0.006(6) 0.000(5)
N1 0.050(6) 0.050(6) 0.050(5) 0.000(4) 0.006(4) 0.000(5)
C17 0.050(7) 0.050(7) 0.050(6) 0.000(5) 0.006(5) 0.000(5)
C18 0.050(7) 0.050(7) 0.050(7) 0.000(5) 0.006(5) 0.000(5)

loop_
_atom_type_symbol
_atom_type_description
_atom_type_scat_dispersion_real
_atom_type_scat_dispersion_imag
_atom_type_scat_source
C C 0.0033 0.0016 'International Tables Vol C Tables 4.2.6.8 and 6.1.1.4'
H H 0.0000 0.0000 'International Tables Vol C Tables 4.2.6.8 and 6.1.1.4'
N N 0.0061 0.0033 'International Tables Vol C Tables 4.2.6.8 and 6.1.1.4'
O O 0.0106 0.0060 'International Tables Vol C Tables 4.2.6.8 and 6.1.1.4'
F F 0.0171 0.0103 'International Tables Vol C Tables 4.2.6.8 and 6.1.1.4'
Eu Eu -0.1578 3.6682 'International Tables Vol C Tables 4.2.6.8 and 6.1.1.4'

loop_
_geom_angle_atom_site_label_1
_geom_angle_atom_site_label_2
_geom_angle_atom_site_label_3
_geom_angle
_geom_angle_site_symmetry_1
_geom_angle_site_symmetry_3
O5 Eu1 O2 74.4(2) . .
O5 Eu1 O6 80.5(2) . .
O2 Eu1 O6 132.8(2) . .
O5 Eu1 O8 81.9(2) . .
O2 Eu1 O8 138.2(3) . .
O6 Eu1 O8 74.0(3) . .
O5 Eu1 O7 149.4(3) . .
O2 Eu1 O7 135.9(3) . .
O6 Eu1 O7 73.8(3) . .
O8 Eu1 O7 75.3(4) . .
O5 Eu1 O1 124.3(2) . 4_554
O2 Eu1 O1 72.7(2) . 4_554
O6 Eu1 O1 90.5(2) . 4_554
O8 Eu1 O1 147.5(2) . 4_554
O7 Eu1 O1 73.0(4) . 4_554
O5 Eu1 O4 129.6(2) . .
O2 Eu1 O4 76.1(2) . .
O6 Eu1 O4 146.7(2) . .
O8 Eu1 O4 94.4(3) . .
O7 Eu1 O4 73.0(3) . .
O1 Eu1 O4 83.0(2) 4_554 .
O5 Eu1 O3 80.6(2) . .
O2 Eu1 O3 71.4(2) . .
O6 Eu1 O3 142.2(2) . .
O8 Eu1 O3 71.1(3) . .
O7 Eu1 O3 110.2(3) . .
O1 Eu1 O3 127.1(2) 4_554 .
O4 Eu1 O3 51.5(2) . .
O5 Eu1 O5 76.2(2) . 7_565
O2 Eu1 O5 67.7(2) . 7_565
O6 Eu1 O5 67.9(2) . 7_565
O8 Eu1 O5 138.4(2) . 7_565
O7 Eu1 O5 108.2(3) . 7_565
O1 Eu1 O5 50.08(19) 4_554 7_565
O4 Eu1 O5 126.7(2) . 7_565
O3 Eu1 O5 137.0(2) . 7_565
O5 Eu1 C15 104.6(2) . .
O2 Eu1 C15 71.1(2) . .
O6 Eu1 C15 155.2(2) . .
O8 Eu1 C15 82.6(3) . .
O7 Eu1 C15 92.5(3) . .
O1 Eu1 C15 105.5(2) 4_554 .
O4 Eu1 C15 26.1(2) . .
O3 Eu1 C15 25.4(2) . .
O5 Eu1 C15 136.9(2) 7_565 .
O5 Eu1 C8 100.3(2) . 4_554
O2 Eu1 C8 67.1(2) . 4_554
O6 Eu1 C8 79.3(2) . 4_554
O8 Eu1 C8 152.5(3) . 4_554
O7 Eu1 C8 91.2(4) . 4_554
O1 Eu1 C8 24.8(2) 4_554 4_554
O4 Eu1 C8 104.5(2) . 4_554
O3 Eu1 C8 136.3(2) . 4_554
O5 Eu1 C8 25.3(2) 7_565 4_554
C15 Eu1 C8 122.4(2) . 4_554
O5 Eu1 Eu1 41.32(14) . 7_565
O2 Eu1 Eu1 65.42(15) . 7_565
O6 Eu1 Eu1 69.29(15) . 7_565
O8 Eu1 Eu1 115.2(2) . 7_565
O7 Eu1 Eu1 136.0(2) . 7_565
O1 Eu1 Eu1 84.01(15) 4_554 7_565
O4 Eu1 Eu1 141.45(19) . 7_565
O3 Eu1 Eu1 113.61(18) . 7_565
O5 Eu1 Eu1 34.88(12) 7_565 7_565
C15 Eu1 Eu1 130.2(2) . 7_565
C8 Eu1 Eu1 59.36(18) 4_554 7_565
O5 Eu1 H21 134(3) . .
O2 Eu1 H21 147(3) . .
O6 Eu1 H21 76(3) . .
O8 Eu1 H21 54(3) . .
O7 Eu1 H21 23(3) . .
O1 Eu1 H21 95(3) 4_554 .
O4 Eu1 H21 72(3) . .
O3 Eu1 H21 95(3) . .
O5 Eu1 H21 128(3) 7_565 .
C15 Eu1 H21 84(3) . .
C8 Eu1 H21 113(3) 4_554 .
Eu1 Eu1 H21 145(3) 7_565 .
O5 Eu1 H20 157(4) . .
O2 Eu1 H20 128(4) . .
O6 Eu1 H20 85(4) . .
O8 Eu1 H20 77(4) . .
O7 Eu1 H20 11(4) . .
O1 Eu1 H20 73(4) 4_554 .
O4 Eu1 H20 62(4) . .
O3 Eu1 H20 101(4) . .
O5 Eu1 H20 114(4) 7_565 .
C15 Eu1 H20 82(4) . .
C8 Eu1 H20 94(4) 4_554 .
Eu1 Eu1 H20 145(4) 7_565 .
H21 Eu1 H20 24(5) . .
C8 O1 Eu1 100.0(5) . 4_544
C9 O2 Eu1 138.1(6) . .
C15 O3 Eu1 92.8(6) . .
C15 O4 Eu1 94.9(5) . .
C8 O5 Eu1 158.9(6) 6_566 .
C8 O5 Eu1 87.1(5) 6_566 7_565
Eu1 O5 Eu1 103.8(2) . 7_565
C9 O6 Eu1 132.8(5) 7_565 .
Eu1 O7 H21 69(8) . .
Eu1 O7 H20 37(10) . .
H21 O7 H20 69(10) . .
C14 C1 C10 115.6(9) 2_654 2_654
C14 C1 C2 122.4(8) 2_654 .
C10 C1 C2 121.9(8) 2_654 .
C3 C2 C7 118.8(8) . .
C3 C2 C1 120.7(7) . .
C7 C2 C1 120.4(8) . .
C2 C3 C4 119.9(8) . .
C2 C3 H3 120.0 . .
C4 C3 H3 120.0 . .
C5 C4 C3 120.1(8) . .
C5 C4 C8 119.2(7) . .
C3 C4 C8 120.7(7) . .
C4 C5 C6 119.3(8) . .
C4 C5 H5 120.3 . .
C6 C5 H5 120.3 . .
C7 C6 C5 120.4(7) . .
C7 C6 C9 118.7(7) . .
C5 C6 C9 120.8(7) . .
C6 C7 C2 120.9(8) . .
C6 C7 H7 119.5 . .
C2 C7 H7 119.5 . .
O1 C8 O5 122.7(8) . 6_565
O1 C8 C4 117.8(8) . .
O5 C8 C4 119.5(8) 6_565 .
O1 C8 Eu1 55.2(4) . 4_544
O5 C8 Eu1 67.6(5) 6_565 4_544
C4 C8 Eu1 172.6(6) . 4_544
O2 C9 O6 126.6(7) . 7_565
O2 C9 C6 116.4(7) . .
O6 C9 C6 117.0(7) 7_565 .
C1 C10 C11 121.4(10) 2_654 .
C1 C10 H10 119.3 2_654 .
C11 C10 H10 119.3 . .
C12 C11 C10 120.6(10) . .
C12 C11 H11 119.7 . .
C10 C11 H11 119.7 . .
C11 C12 C13 119.1(9) . .
C11 C12 C15 119.8(9) . .
C13 C12 C15 121.1(9) . .
C12 C13 C14 119.2(10) . .
C12 C13 H13 120.4 . .
C14 C13 H13 120.4 . .
F1 C14 C1 119.8(9) . 2_654
F1 C14 C13 116.3(10) . .
C1 C14 C13 123.9(9) 2_654 .
O3 C15 O4 120.7(8) . .
O3 C15 C12 120.3(9) . .
O4 C15 C12 119.0(8) . .
O3 C15 Eu1 61.8(5) . .
O4 C15 Eu1 59.0(4) . .
C12 C15 Eu1 177.2(6) . .
C16 O8 Eu1 133.3(8) . .
O8 C16 N1 127.1(12) . .
O8 C16 H16 116.5 . .
N1 C16 H16 116.5 . .
C18 N1 C16 116.0(10) . .
C18 N1 C17 122.8(10) . .
C16 N1 C17 121.0(10) . .
N1 C17 H17A 109.5 . .
N1 C17 H17B 109.5 . .
H17A C17 H17B 109.5 . .
N1 C17 H17C 109.5 . .
H17A C17 H17C 109.5 . .
H17B C17 H17C 109.5 . .
N1 C18 H18A 109.5 . .
N1 C18 H18B 109.5 . .
H18A C18 H18B 109.5 . .
N1 C18 H18C 109.5 . .
H18A C18 H18C 109.5 . .
H18B C18 H18C 109.5 . .

loop_
_geom_bond_atom_site_label_1
_geom_bond_atom_site_label_2
_geom_bond_distance
_geom_bond_site_symmetry_2
Eu1 O5 2.353(6) .
Eu1 O2 2.365(6) .
Eu1 O6 2.394(6) .
Eu1 O8 2.414(8) .
Eu1 O7 2.438(10) .
Eu1 O1 2.448(6) 4_554
Eu1 O4 2.458(6) .
Eu1 O3 2.521(7) .
Eu1 O5 2.717(6) 7_565
Eu1 C15 2.857(9) .
Eu1 C8 2.935(9) 4_554
Eu1 Eu1 3.9964(8) 7_565
Eu1 H21 2.28(13) .
Eu1 H20 1.98(14) .
F1 C14 1.335(13) .
O1 C8 1.251(11) .
O1 Eu1 2.448(6) 4_544
O2 C9 1.237(11) .
O3 C15 1.225(11) .
O4 C15 1.263(12) .
O5 C8 1.256(10) 6_566
O5 Eu1 2.717(6) 7_565
O6 C9 1.258(10) 7_565
O7 H21 0.94(13) .
O7 H20 0.62(13) .
C1 C14 1.359(14) 2_654
C1 C10 1.366(13) 2_654
C1 C2 1.500(11) .
C2 C3 1.392(12) .
C2 C7 1.392(12) .
C3 C4 1.416(11) .
C3 H3 0.9300 .
C4 C5 1.382(11) .
C4 C8 1.499(12) .
C5 C6 1.392(12) .
C5 H5 0.9300 .
C6 C7 1.383(11) .
C6 C9 1.521(11) .
C7 H7 0.9300 .
C8 O5 1.256(10) 6_565
C8 Eu1 2.935(9) 4_544
C9 O6 1.258(10) 7_565
C10 C1 1.366(13) 2_654
C10 C11 1.406(13) .
C10 H10 0.9300 .
C11 C12 1.346(13) .
C11 H11 0.9300 .
C12 C13 1.358(14) .
C12 C15 1.500(12) .
C13 C14 1.383(14) .
C13 H13 0.9300 .
C14 C1 1.359(14) 2_654
O8 C16 1.195(14) .
C16 N1 1.356(15) .
C16 H16 0.9300 .
N1 C18 1.352(12) .
N1 C17 1.427(14) .
C17 H17A 0.9600 .
C17 H17B 0.9600 .
C17 H17C 0.9600 .
C18 H18A 0.9600 .
C18 H18B 0.9600 .
C18 H18C 0.9600 .

loop_
_platon_squeeze_void_nr
_platon_squeeze_void_average_x
_platon_squeeze_void_average_y
_platon_squeeze_void_average_z
_platon_squeeze_void_volume
_platon_squeeze_void_count_electrons
_platon_squeeze_void_content
1 0.479 0.014 -0.005 1331 112 ' '
